data_2001534
loop_
_publ_author_name
'Todres, Z. V.'
'Yanovsky, A. I.'
'Ermekov, D. S.'
'Struchkov, Yu. T.'

_publ_contact_author
;
Dr. Alexander I. Yanovsky
Institute of Organoelement Compounds
28 Vavilov St.,
Moscow 117813
Russia
;
_publ_section_title
;
 <i>cis</i>-1-Ferrocenyl-2-(2-nitrophenyl)ethylene
;
_journal_issue 7
_journal_name_full 'Acta Crystallographica Section C'
_journal_page_first 1352
_journal_page_last 1354
_journal_paper_doi 10.1107/S0108270192013386
_journal_volume 49
_journal_year 1993
_chemical_formula_moiety 'C18 H15 Fe N O2'
_chemical_formula_sum 'C18 H15 Fe N O2'
_chemical_formula_weight 333.16
_chemical_name_systematic
;
cis-1-Ferrocenyl-2-(2-nitrophenyl)ethylene
;
_space_group_IT_number 14
_symmetry_cell_setting monoclinic
_symmetry_space_group_name_Hall '-P 2ybc'
_symmetry_space_group_name_H-M 'P 1 21/c 1'
_cell_angle_alpha 90.00
_cell_angle_beta 96.32(2)
_cell_angle_gamma 90.00
_cell_formula_units_Z 4
_cell_length_a 18.731(4)
_cell_length_b 7.789(2)
_cell_length_c 10.371(2)
_cell_measurement_reflns_used 24
_cell_measurement_temperature 293.0(10)
_cell_measurement_theta_max 14
_cell_measurement_theta_min 13
_cell_volume 1503.9(6)
_computing_structure_refinement 'SHELXL-92 (Sheldrick, 1992)'
_computing_structure_solution 'SHELXTL Plus (Sheldrick, 1989)'
_diffrn_ambient_temperature 293.0(10)
_diffrn_measurement_device 'Siemens P3/PC'
_diffrn_measurement_method \q/2\q
_diffrn_radiation_monochromator graphite
_diffrn_radiation_source 'fine-focus sealed tube'
_diffrn_radiation_type MoK\a
_diffrn_radiation_wavelength 0.71073
_diffrn_reflns_av_R_equivalents 0.0230
_diffrn_reflns_av_sigmaI/netI 0.0228
_diffrn_reflns_limit_h_max 25
_diffrn_reflns_limit_h_min 0
_diffrn_reflns_limit_k_max 10
_diffrn_reflns_limit_k_min 0
_diffrn_reflns_limit_l_max 14
_diffrn_reflns_limit_l_min -14
_diffrn_reflns_number 4159
_diffrn_reflns_theta_max 30.07
_diffrn_reflns_theta_min 2.19
_diffrn_standards_decay_% 2
_diffrn_standards_interval_count 98
_diffrn_standards_number 2
_exptl_absorpt_coefficient_mu 1.008
_exptl_absorpt_correction_type none
_exptl_crystal_colour 'dark red'
_exptl_crystal_density_diffrn 1.471
_exptl_crystal_description prism
_exptl_crystal_F_000 688
_exptl_crystal_size_max 0.3
_exptl_crystal_size_mid 0.2
_exptl_crystal_size_min 0.4
_refine_diff_density_max 0.735
_refine_diff_density_min -0.521
_refine_ls_extinction_method none
_refine_ls_goodness_of_fit_all 1.194
_refine_ls_goodness_of_fit_obs 1.233
_refine_ls_hydrogen_treatment refall
_refine_ls_matrix_type full
_refine_ls_number_parameters 244
_refine_ls_number_reflns 4016
_refine_ls_number_restraints 10
_refine_ls_restrained_S_all 1.302
_refine_ls_restrained_S_obs 1.254
_refine_ls_R_factor_all 0.0860
_refine_ls_R_factor_obs 0.0657
_refine_ls_shift/esd_max 0.156
_refine_ls_shift/esd_mean 0.009
_refine_ls_structure_factor_coef Fsqd
_refine_ls_weighting_details 'w = 1/[\s^2^(Fo^2^)+(0.0454P)^2^+2.0340P] where P=(Fo^2^+2Fc^2^)/3'
_refine_ls_weighting_scheme calc
_refine_ls_wR_factor_all 0.1597
_refine_ls_wR_factor_obs 0.1399
_reflns_number_observed 3389
_reflns_number_total 4042
_reflns_observed_criterion I>2\s(I)
_cod_data_source_file vs1004.cif
_cod_data_source_block fetod
_cod_depositor_comments
;
The following automatic conversions were performed:

'_refine_ls_weighting_scheme' value 'calc w =
1/[\s^2^(Fo^2^)+(0.0454P)^2^+2.0340P] where P=(Fo^2^+2Fc^2^)/3' was
changed to 'calc'. New tag '_refine_ls_weighting_details' was
created. The value of the new tag was set to 'w =
1/[\s^2^(Fo^2^)+(0.0454P)^2^+2.0340P] where P=(Fo^2^+2Fc^2^)/3'.

Automatic conversion script
Id: cif_fix_values 3143 2015-03-26 13:38:13Z robertas 
;
_cod_database_code 2001534

loop_
_symmetry_equiv_pos_as_xyz
'x, y, z'
'-x, y+1/2, -z+1/2'
'-x, -y, -z'
'x, -y-1/2, z-1/2'

loop_
_atom_site_aniso_label
_atom_site_aniso_U_11
_atom_site_aniso_U_22
_atom_site_aniso_U_33
_atom_site_aniso_U_12
_atom_site_aniso_U_13
_atom_site_aniso_U_23
Fe 0.0424(2) 0.0367(2) 0.0332(2) 0.0055(2) 0.0083(2) 0.0033(2)
O1 0.124(3) 0.054(2) 0.104(3) -0.011(2) 0.032(2) 0.012(2)
O2 0.080(2) 0.142(4) 0.100(3) -0.041(2) 0.036(2) 0.003(3)
N 0.069(2) 0.071(2) 0.058(2) -0.025(2) 0.014(2) -0.008(2)
C1 0.048(2) 0.042(2) 0.0332(14) 0.0077(14) 0.0070(12) 0.0033(12)
C2 0.054(2) 0.049(2) 0.034(2) 0.007(2) 0.0144(14) 0.0038(14)
C3 0.045(2) 0.054(2) 0.051(2) -0.003(2) 0.0134(15) 0.010(2)
C4 0.055(2) 0.040(2) 0.051(2) -0.002(2) 0.006(2) 0.000(2)
C5 0.049(2) 0.039(2) 0.042(2) 0.0084(14) 0.0083(14) -0.0008(13)
C6 0.094(2) 0.081(3) 0.084(3) -0.017(3) 0.003(3) 0.048(3)
C7 0.135(3) 0.045(2) 0.060(2) -0.011(3) -0.013(3) 0.007(2)
C8 0.106(2) 0.079(3) 0.081(3) 0.056(2) 0.053(2) 0.045(2)
C9 0.096(2) 0.078(3) 0.060(2) -0.003(3) -0.017(2) 0.027(2)
C10 0.104(2) 0.082(3) 0.050(2) 0.032(3) 0.035(2) 0.026(2)
C11 0.055(2) 0.047(2) 0.042(2) 0.005(2) 0.0050(14) -0.0059(15)
C12 0.052(2) 0.052(2) 0.049(2) -0.004(2) 0.000(2) -0.004(2)
C13 0.038(2) 0.046(2) 0.049(2) 0.0000(14) -0.0025(13) 0.0022(15)
C14 0.040(2) 0.053(2) 0.052(2) -0.004(2) 0.0010(14) -0.004(2)
C15 0.049(2) 0.080(3) 0.075(3) 0.009(2) 0.004(2) -0.019(2)
C16 0.069(3) 0.057(3) 0.119(5) 0.021(2) -0.016(3) -0.021(3)
C17 0.070(3) 0.045(3) 0.122(5) 0.006(2) -0.012(3) 0.021(3)
C18 0.049(2) 0.055(2) 0.078(3) 0.002(2) 0.003(2) 0.019(2)

loop_
_atom_site_label
_atom_site_fract_x
_atom_site_fract_y
_atom_site_fract_z
_atom_site_U_iso_or_equiv
_atom_site_thermal_displace_type
_atom_site_calc_flag
_atom_site_refinement_flags
_atom_site_occupancy
_atom_site_disorder_group
_atom_site_type_symbol
Fe 0.13360(2) -0.00692(6) 0.86752(4) 0.0371(2) Uani d . 1 . Fe
O1 0.3867(2) 0.0660(5) 0.8688(4) 0.093(3) Uani d . 1 . O
O2 0.4887(2) -0.0475(6) 0.8479(4) 0.106(2) Uani d . 1 . O
N 0.4281(2) -0.0527(5) 0.8802(4) 0.065(2) Uani d . 1 . N
C1 0.1951(2) -0.1052(4) 1.0257(3) 0.041(2) Uani d . 1 . C
C2 0.1238(2) -0.0668(5) 1.0552(3) 0.045(2) Uani d . 1 . C
C3 0.0741(2) -0.1630(5) 0.9729(4) 0.050(2) Uani d . 1 . C
C4 0.1134(2) -0.2619(5) 0.8892(4) 0.049(2) Uani d . 1 . C
C5 0.1871(2) -0.2272(4) 0.9213(3) 0.043(2) Uani d . 1 . C
C6 0.1954(3) 0.1583(8) 0.7769(6) 0.087(2) Uani d U 1 . C
H6 0.254(3) 0.1646(8) 0.7937(10) 0.104 Uiso calc R 1 . H
C7 0.1479(4) 0.2485(6) 0.8439(5) 0.082(3) Uani d U 1 . C
H7 0.1603(8) 0.329(5) 0.912(4) 0.098 Uiso calc R 1 . H
C8 0.0773(3) 0.2000(7) 0.7932(5) 0.085(2) Uani d U 1 . C
H8 0.043(3) 0.231(2) 0.8149(17) 0.102 Uiso calc R 1 . H
C9 0.0858(3) 0.0822(7) 0.6937(5) 0.080(2) Uani d U 1 . C
H9 0.053(2) 0.035(3) 0.648(3) 0.096 Uiso calc R 1 . H
C10 0.1567(3) 0.0611(7) 0.6873(5) 0.077(2) Uani d U 1 . C
H10 0.1774(12) -0.015(4) 0.626(4) 0.092 Uiso calc R 1 . H
C11 0.2588(2) -0.0186(5) 1.0870(3) 0.048(2) Uani d . 1 . C
C12 0.3279(2) -0.0569(5) 1.0825(4) 0.051(2) Uani d . 1 . C
C13 0.3555(2) -0.2141(5) 1.0259(3) 0.045(2) Uani d . 1 . C
C14 0.4048(2) -0.2157(5) 0.9339(4) 0.049(2) Uani d . 1 . C
C15 0.4316(2) -0.3644(7) 0.8863(5) 0.068(2) Uani d . 1 . C
C16 0.4096(3) -0.5201(7) 0.9296(7) 0.084(3) Uani d . 1 . C
C17 0.3623(3) -0.5249(6) 1.0212(7) 0.081(3) Uani d . 1 . C
C18 0.3368(2) -0.3741(6) 1.0702(5) 0.061(2) Uani d . 1 . C
H2 0.115(2) 0.010(5) 1.111(4) 0.043(10) Uiso d . 1 . H
H3 0.020(2) -0.164(5) 0.968(4) 0.048(10) Uiso d . 1 . H
H4 0.095(2) -0.337(6) 0.822(5) 0.072(14) Uiso d . 1 . H
H5 0.2252(19) -0.267(5) 0.879(3) 0.044(10) Uiso d . 1 . H
H11 0.248(2) 0.092(5) 1.134(4) 0.051(10) Uiso d . 1 . H
H12 0.363(2) 0.016(5) 1.120(4) 0.056(12) Uiso d . 1 . H
H15 0.463(3) -0.360(6) 0.830(5) 0.075(15) Uiso d . 1 . H
H16 0.426(3) -0.613(8) 0.899(6) 0.098(19) Uiso d . 1 . H
H17 0.354(3) -0.623(8) 1.057(6) 0.096(18) Uiso d . 1 . H
H18 0.308(2) -0.375(6) 1.132(4) 0.061(13) Uiso d . 1 . H

loop_
_atom_type_symbol
_atom_type_description
_atom_type_scat_dispersion_real
_atom_type_scat_dispersion_imag
_atom_type_scat_source
C C 0.0033 0.0016 'International Tables Vol C Tables 4.2.6.8 and 6.1.1.4'
H H 0.0000 0.0000 'International Tables Vol C Tables 4.2.6.8 and 6.1.1.4'
N N 0.0061 0.0033 'International Tables Vol C Tables 4.2.6.8 and 6.1.1.4'
O O 0.0106 0.0060 'International Tables Vol C Tables 4.2.6.8 and 6.1.1.4'
Fe Fe 0.3463 0.8444 'International Tables Vol C Tables 4.2.6.8 and 6.1.1.4'

loop_
_geom_angle_atom_site_label_1
_geom_angle_atom_site_label_2
_geom_angle_atom_site_label_3
_geom_angle_site_symmetry_1
_geom_angle_site_symmetry_3
_geom_angle
_geom_angle_publ_flag
C7 Fe C6 . . 39.8(2) ?
C7 Fe C2 . . 111.7(2) ?
C6 Fe C2 . . 134.9(2) ?
C7 Fe C8 . . 41.0(2) ?
C6 Fe C8 . . 67.6(2) ?
C2 Fe C8 . . 116.7(2) ?
C7 Fe C5 . . 142.6(2) ?
C6 Fe C5 . . 111.9(2) ?
C2 Fe C5 . . 68.70(14) ?
C8 Fe C5 . . 173.3(2) ?
C7 Fe C10 . . 65.7(2) ?
C6 Fe C10 . . 38.7(2) ?
C2 Fe C10 . . 172.7(2) ?
C8 Fe C10 . . 66.3(2) ?
C5 Fe C10 . . 108.9(2) ?
C7 Fe C4 . . 176.9(2) ?
C6 Fe C4 . . 142.3(2) ?
C2 Fe C4 . . 68.5(2) ?
C8 Fe C4 . . 136.0(2) ?
C5 Fe C4 . . 40.53(14) ?
C10 Fe C4 . . 114.6(2) ?
C7 Fe C9 . . 67.1(2) ?
C6 Fe C9 . . 65.9(2) ?
C2 Fe C9 . . 147.9(2) ?
C8 Fe C9 . . 40.3(2) ?
C5 Fe C9 . . 133.1(2) ?
C10 Fe C9 . . 38.5(2) ?
C4 Fe C9 . . 111.1(2) ?
C7 Fe C3 . . 137.4(2) ?
C6 Fe C3 . . 175.2(2) ?
C2 Fe C3 . . 40.4(2) ?
C8 Fe C3 . . 112.6(2) ?
C5 Fe C3 . . 68.46(15) ?
C10 Fe C3 . . 146.0(2) ?
C4 Fe C3 . . 40.8(2) ?
C9 Fe C3 . . 117.5(2) ?
C7 Fe C1 . . 113.2(2) ?
C6 Fe C1 . . 108.0(2) ?
C2 Fe C1 . . 41.18(13) ?
C8 Fe C1 . . 145.5(2) ?
C5 Fe C1 . . 41.20(13) ?
C10 Fe C1 . . 132.6(2) ?
C4 Fe C1 . . 69.03(15) ?
C9 Fe C1 . . 170.9(2) ?
C3 Fe C1 . . 68.94(15) ?
O1 N O2 . . 123.8(5) yes
O1 N C14 . . 119.0(4) yes
O2 N C14 . . 117.2(4) yes
C2 C1 C5 . . 106.1(3) yes
C2 C1 C11 . . 123.3(3) yes
C5 C1 C11 . . 130.4(3) yes
C2 C1 Fe . . 68.8(2) ?
C5 C1 Fe . . 68.9(2) ?
C11 C1 Fe . . 122.6(2) ?
C3 C2 C1 . . 109.2(3) yes
C3 C2 Fe . . 70.4(2) ?
C1 C2 Fe . . 70.1(2) ?
C2 C3 C4 . . 107.8(3) yes
C2 C3 Fe . . 69.2(2) ?
C4 C3 Fe . . 69.4(2) ?
C5 C4 C3 . . 108.1(3) yes
C5 C4 Fe . . 69.5(2) ?
C3 C4 Fe . . 69.8(2) ?
C4 C5 C1 . . 108.8(3) yes
C4 C5 Fe . . 69.9(2) ?
C1 C5 Fe . . 69.9(2) ?
C10 C6 C7 . . 107.8(5) yes
C10 C6 Fe . . 70.9(3) ?
C7 C6 Fe . . 70.0(3) ?
C6 C7 C8 . . 107.7(5) yes
C6 C7 Fe . . 70.2(3) ?
C8 C7 Fe . . 69.7(3) ?
C9 C8 C7 . . 105.7(5) yes
C9 C8 Fe . . 70.4(3) ?
C7 C8 Fe . . 69.3(3) ?
C10 C9 C8 . . 108.0(5) yes
C10 C9 Fe . . 70.3(3) ?
C8 C9 Fe . . 69.4(3) ?
C9 C10 C6 . . 110.9(5) yes
C9 C10 Fe . . 71.1(3) ?
C6 C10 Fe . . 70.4(3) ?
C12 C11 C1 . . 129.3(3) yes
C11 C12 C13 . . 125.7(4) yes
C18 C13 C14 . . 115.4(4) yes
C18 C13 C12 . . 120.1(4) yes
C14 C13 C12 . . 124.4(3) yes
C15 C14 C13 . . 123.2(4) yes
C15 C14 N . . 117.1(4) yes
C13 C14 N . . 119.7(3) yes
C16 C15 C14 . . 119.5(5) yes
C17 C16 C15 . . 119.4(5) yes
C16 C17 C18 . . 120.5(5) yes
C17 C18 C13 . . 121.9(5) yes

loop_
_geom_bond_atom_site_label_1
_geom_bond_atom_site_label_2
_geom_bond_site_symmetry_2
_geom_bond_distance
_geom_bond_publ_flag
Fe C7 . 2.026(5) yes
Fe C6 . 2.029(5) yes
Fe C2 . 2.029(3) yes
Fe C8 . 2.031(4) yes
Fe C5 . 2.034(3) yes
Fe C10 . 2.034(4) yes
Fe C4 . 2.039(4) yes
Fe C9 . 2.044(4) yes
Fe C3 . 2.045(4) yes
Fe C1 . 2.046(3) yes
O1 N . 1.203(5) yes
O2 N . 1.220(5) yes
N C14 . 1.472(5) yes
C1 C2 . 1.433(5) yes
C1 C5 . 1.436(5) yes
C1 C11 . 1.455(5) yes
C2 C3 . 1.408(5) yes
C3 C4 . 1.424(5) yes
C4 C5 . 1.411(5) yes
C6 C10 . 1.346(8) yes
C6 C7 . 1.379(8) yes
C7 C8 . 1.419(8) yes
C8 C9 . 1.403(8) yes
C9 C10 . 1.346(7) yes
C11 C12 . 1.334(5) yes
C12 C13 . 1.475(5) yes
C13 C18 . 1.388(5) yes
C13 C14 . 1.398(5) yes
C14 C15 . 1.375(6) yes
C15 C16 . 1.372(8) yes
C16 C17 . 1.368(9) yes
C17 C18 . 1.386(7) yes

loop_
_geom_torsion_atom_site_label_1
_geom_torsion_atom_site_label_2
_geom_torsion_atom_site_label_3
_geom_torsion_atom_site_label_4
_geom_torsion_site_symmetry_1
_geom_torsion_site_symmetry_2
_geom_torsion_site_symmetry_3
_geom_torsion_site_symmetry_4
_geom_torsion
_geom_torsion_publ_flag
C1 C11 C12 C13 . . . . -8.7(7) ?
C11 C12 C13 C14 . . . . 127.9(4) ?
C12 C11 C1 C2 . . . . 169.7(4) ?
